data_4335108
loop_
_publ_author_name
'Qiang Gao'
'Xiqu Wang'
'Joshua Tapp'
'Angela Moeller'
'Allan J. Jacobson'

_publ_section_title
;
 Antimony Tartrate Transition-Metal-Oxo Chiral Clusters
;
_journal_name_full 'Inorganic Chemistry'
_journal_page_first 6610
_journal_page_last 6616
_journal_paper_doi 10.1021/ic4006345
_journal_volume 52
_journal_year 2013
_chemical_absolute_configuration rm
_chemical_formula_sum 'C24 H54 Mn5 O65 Sb6 V4'
_chemical_formula_weight 2591.63
_chemical_name_systematic
; 
 ? 
;
_space_group_IT_number 4
_symmetry_cell_setting monoclinic
_symmetry_space_group_name_Hall 'P 2yb'
_symmetry_space_group_name_H-M 'P 1 21 1'
_atom_sites_solution_hydrogens geom
_atom_sites_solution_primary direct
_atom_sites_solution_secondary difmap
_audit_creation_method SHELXL-97
_cell_angle_alpha 90.00
_cell_angle_beta 103.0250(10)
_cell_angle_gamma 90.00
_cell_formula_units_Z 2
_cell_length_a 10.0553(6)
_cell_length_b 23.8161(14)
_cell_length_c 14.3948(9)
_cell_measurement_reflns_used 3843
_cell_measurement_temperature 296(2)
_cell_measurement_theta_max 23.9821
_cell_measurement_theta_min 2.2436
_cell_volume 3358.5(4)
_computing_structure_refinement 'SHELXL-97 (Sheldrick, 1997)'
_computing_structure_solution 'SHELXS-97 (Sheldrick, 1990)'
_diffrn_ambient_temperature 296(2)
_diffrn_measured_fraction_theta_full 0.995
_diffrn_measured_fraction_theta_max 0.934
_diffrn_radiation_monochromator graphite
_diffrn_radiation_source 'fine-focus sealed tube'
_diffrn_radiation_type MoK\a
_diffrn_radiation_wavelength 0.71073
_diffrn_reflns_av_R_equivalents 0.0494
_diffrn_reflns_av_sigmaI/netI 0.1252
_diffrn_reflns_limit_h_max 7
_diffrn_reflns_limit_h_min -13
_diffrn_reflns_limit_k_max 29
_diffrn_reflns_limit_k_min -30
_diffrn_reflns_limit_l_max 18
_diffrn_reflns_limit_l_min -18
_diffrn_reflns_number 20878
_diffrn_reflns_theta_full 27.00
_diffrn_reflns_theta_max 28.32
_diffrn_reflns_theta_min 1.69
_exptl_absorpt_coefficient_mu 3.933
_exptl_absorpt_correction_T_max 0.4974
_exptl_absorpt_correction_T_min 0.4425
_exptl_absorpt_correction_type multi-scan
_exptl_absorpt_process_details 'Blessing, 1995'
_exptl_crystal_colour green
_exptl_crystal_density_diffrn 2.563
_exptl_crystal_description plate
_exptl_crystal_F_000 2482
_exptl_crystal_size_max 0.20
_exptl_crystal_size_mid 0.08
_exptl_crystal_size_min 0.02
_refine_diff_density_max 1.353
_refine_diff_density_min -1.145
_refine_diff_density_rms 0.181
_refine_ls_abs_structure_details 'Flack H D (1983), Acta Cryst. A39, 876-881'
_refine_ls_abs_structure_Flack -0.02(2)
_refine_ls_extinction_method none
_refine_ls_goodness_of_fit_ref 0.964
_refine_ls_hydrogen_treatment constr
_refine_ls_matrix_type full
_refine_ls_number_parameters 946
_refine_ls_number_reflns 13017
_refine_ls_number_restraints 31
_refine_ls_restrained_S_all 0.963
_refine_ls_R_factor_all 0.0717
_refine_ls_R_factor_gt 0.0463
_refine_ls_shift/su_max 0.000
_refine_ls_shift/su_mean 0.000
_refine_ls_structure_factor_coef Fsqd
_refine_ls_weighting_details 'calc w=1/[\s^2^(Fo^2^)+(0.0000P)^2^+-3.0000P] where P=(Fo^2^+2Fc^2^)/3'
_refine_ls_weighting_scheme calc
_refine_ls_wR_factor_gt 0.0665
_refine_ls_wR_factor_ref 0.0720
_reflns_number_gt 9297
_reflns_number_total 13017
_reflns_threshold_expression >2sigma(I)
_cod_data_source_file ic4006345_si_003.cif
_cod_data_source_block 0112433
_cod_database_code 4335108

loop_
_symmetry_equiv_pos_as_xyz
'x, y, z'
'-x, y+1/2, -z'

loop_
_atom_site_label
_atom_site_type_symbol
_atom_site_fract_x
_atom_site_fract_y
_atom_site_fract_z
_atom_site_U_iso_or_equiv
_atom_site_adp_type
_atom_site_occupancy
_atom_site_symmetry_multiplicity
_atom_site_calc_flag
_atom_site_refinement_flags
Sb1 Sb -0.03726(8) 0.29615(3) 0.19522(6) 0.0199(2) Uani 1 1 d .
Sb2 Sb -0.02918(8) 0.22137(3) 0.41150(6) 0.01940(19) Uani 1 1 d .
Sb3 Sb 0.09726(8) 0.36225(3) 0.41850(6) 0.0202(2) Uani 1 1 d .
Sb4 Sb 0.47513(8) 0.14001(3) 0.24422(6) 0.01856(19) Uani 1 1 d .
Sb5 Sb 0.61760(8) 0.27763(3) 0.28088(6) 0.01889(19) Uani 1 1 d .
Sb6 Sb 0.60297(8) 0.19014(3) 0.47886(6) 0.0196(2) Uani 1 1 d .
Mn1 Mn 0.41573(19) 0.38148(8) 0.35909(14) 0.0248(5) Uani 1 1 d .
Mn2 Mn 0.51764(19) 0.21559(8) 0.71886(13) 0.0253(5) Uani 1 1 d .
Mn3 Mn 0.07350(19) 0.29011(9) -0.04357(13) 0.0277(5) Uani 1 1 d .
Mn4 Mn 0.16825(19) 0.05702(8) 0.11889(14) 0.0280(5) Uani 1 1 d .
Mn5 Mn 0.0487(2) 0.07463(8) 0.49184(15) 0.0295(5) Uani 1 1 d .
V1 V 0.2872(2) 0.24732(9) 0.33761(16) 0.0154(4) Uani 1 1 d .
V2 V 0.1700(2) 0.13008(8) 0.31620(15) 0.0191(5) Uani 1 1 d .
V3 V 0.40123(19) 0.29771(8) 0.53465(13) 0.0181(5) Uani 1 1 d .
V4 V 0.28849(19) 0.31713(8) 0.15925(14) 0.0188(5) Uani 1 1 d .
O1 O -0.0364(8) 0.2458(3) 0.0567(6) 0.028(2) Uani 1 1 d .
O2 O -0.1024(10) 0.1664(4) -0.0180(6) 0.048(3) Uani 1 1 d .
O3 O -0.0992(7) 0.2170(3) 0.2166(6) 0.027(2) Uani 1 1 d .
O4 O -0.0211(8) 0.1033(3) 0.3359(6) 0.024(2) Uani 1 1 d .
O5 O -0.2354(8) 0.0900(4) 0.2595(6) 0.034(2) Uani 1 1 d .
O6 O 0.0644(7) 0.1196(3) 0.1840(5) 0.0175(19) Uani 1 1 d .
O7 O 0.0539(8) 0.1612(3) 0.5424(6) 0.030(2) Uani 1 1 d .
O8 O 0.1128(9) 0.1664(4) 0.7009(6) 0.045(3) Uani 1 1 d .
O9 O 0.0564(7) 0.2714(3) 0.5210(5) 0.0195(19) Uani 1 1 d .
O10 O 0.3349(7) 0.2494(3) 0.6252(5) 0.0198(19) Uani 1 1 d .
O11 O 0.3133(8) 0.3558(3) 0.6071(5) 0.022(2) Uani 1 1 d .
O12 O 0.1623(8) 0.3636(3) 0.7010(6) 0.039(2) Uani 1 1 d .
O13 O 0.2528(8) 0.4388(3) 0.4140(6) 0.028(2) Uani 1 1 d .
O14 O 0.2278(9) 0.5226(4) 0.3440(7) 0.038(2) Uani 1 1 d .
O15 O 0.0554(8) 0.3918(3) 0.2835(5) 0.025(2) Uani 1 1 d .
O16 O 0.2994(7) 0.3919(3) 0.2173(5) 0.021(2) Uani 1 1 d .
O17 O 0.1238(7) 0.3562(3) 0.0710(5) 0.024(2) Uani 1 1 d .
O18 O 0.0068(9) 0.4377(4) 0.0459(6) 0.042(3) Uani 1 1 d .
O19 O 0.3115(8) 0.1243(3) 0.0964(6) 0.026(2) Uani 1 1 d .
O20 O 0.2862(9) 0.1406(4) -0.0558(6) 0.042(3) Uani 1 1 d .
O21 O 0.4989(8) 0.2005(3) 0.1540(6) 0.026(2) Uani 1 1 d .
O22 O 0.2623(8) 0.2653(3) 0.0523(6) 0.026(2) Uani 1 1 d .
O23 O 0.4549(8) 0.3377(3) 0.1028(6) 0.028(2) Uani 1 1 d .
O24 O 0.5856(8) 0.3030(4) 0.0089(6) 0.035(2) Uani 1 1 d .
O25 O 0.6423(8) 0.3753(3) 0.3123(6) 0.031(2) Uani 1 1 d .
O26 O 0.7957(9) 0.4288(4) 0.4107(7) 0.041(3) Uani 1 1 d .
O27 O 0.6932(7) 0.2868(3) 0.4225(5) 0.0187(18) Uani 1 1 d .
O28 O 0.5134(7) 0.3570(3) 0.4970(5) 0.0180(19) Uani 1 1 d .
O29 O 0.5871(8) 0.2817(3) 0.6275(5) 0.025(2) Uani 1 1 d .
O30 O 0.8028(8) 0.3113(4) 0.6780(6) 0.043(3) Uani 1 1 d .
O31 O 0.5191(8) 0.1524(3) 0.6035(6) 0.025(2) Uani 1 1 d .
O32 O 0.4261(9) 0.0762(4) 0.6470(6) 0.038(2) Uani 1 1 d .
O33 O 0.5113(7) 0.1173(3) 0.4311(5) 0.0204(19) Uani 1 1 d .
O34 O 0.2290(8) 0.0932(3) 0.4408(6) 0.021(2) Uani 1 1 d .
O35 O 0.2611(8) 0.0578(3) 0.2791(5) 0.0199(19) Uani 1 1 d .
O36 O 0.3997(9) -0.0140(4) 0.3405(7) 0.041(3) Uani 1 1 d .
O37 O -0.0233(7) 0.2976(3) 0.3432(5) 0.0204(19) Uani 1 1 d .
O38 O 0.5927(7) 0.1973(3) 0.3348(5) 0.023(2) Uani 1 1 d .
O39 O 0.1611(7) 0.2795(3) 0.2234(5) 0.0165(18) Uani 1 1 d .
O40 O 0.1395(7) 0.2014(3) 0.3721(5) 0.0195(19) Uani 1 1 d .
O41 O 0.2608(7) 0.3187(3) 0.4133(5) 0.0162(18) Uani 1 1 d .
O42 O 0.3160(7) 0.1747(3) 0.2799(5) 0.0150(18) Uani 1 1 d .
O43 O 0.4242(7) 0.2953(3) 0.2812(5) 0.0149(17) Uani 1 1 d .
O44 O 0.4321(7) 0.2347(3) 0.4546(5) 0.0186(19) Uani 1 1 d .
O45W O 0.4949(9) 0.4655(4) 0.3411(8) 0.058(3) Uani 1 1 d .
O46W O 0.5253(10) 0.2843(4) 0.8211(6) 0.044(3) Uani 1 1 d .
O47W O 0.4311(9) 0.1518(4) 0.7951(6) 0.039(2) Uani 1 1 d .
O48W O 0.7302(9) 0.1926(5) 0.7790(7) 0.068(4) Uani 1 1 d .
O49W O 0.0497(9) 0.2181(4) -0.1360(6) 0.042(3) Uani 1 1 d .
O50W O 0.1903(10) 0.3440(4) -0.1193(6) 0.052(3) Uani 1 1 d .
O51W O -0.1221(10) 0.3217(5) -0.1280(8) 0.073(4) Uani 1 1 d .
O52W O 0.3246(9) 0.0000(4) 0.0887(8) 0.065(4) Uani 1 1 d .
O53W O 0.0380(10) -0.0128(5) 0.1365(7) 0.070(3) Uani 1 1 d .
O54W O 0.0471(12) 0.0591(5) -0.0255(8) 0.083(4) Uani 1 1 d .
O55W O -0.1688(8) 0.0706(4) 0.4918(7) 0.044(3) Uani 1 1 d .
O56W O 0.1255(10) 0.0382(4) 0.6318(7) 0.059(3) Uani 1 1 d .
O57W O 0.0554(10) -0.0106(4) 0.4455(8) 0.071(4) Uani 1 1 d .
O58W O 0.6874(10) 0.9859(5) 0.3808(8) 0.066(3) Uani 1 1 d .
O59W O 0.2621(9) 0.8898(4) 0.0224(8) 0.059(3) Uani 1 1 d .
O60W O 0.3997(11) 0.5370(5) 0.9094(10) 0.099(5) Uani 1 1 d .
O61W O 0.1023(12) 0.6067(5) 0.2236(9) 0.094(4) Uani 1 1 d .
O62W O 0.8766(13) 0.9733(5) 0.2656(9) 0.103(5) Uani 1 1 d .
O63W O 0.4643(14) 0.8957(4) 0.2265(10) 0.112(5) Uani 1 1 d .
O64W O 0.2359(16) 0.0427(6) 0.8246(11) 0.086(5) Uani 0.75 1 d P
O65W O 0.3424(18) 0.5830(9) 0.0621(14) 0.148(10) Uani 0.75 1 d P
O66W O 0.454(3) 0.9558(9) 0.8652(14) 0.085(9) Uani 0.50 1 d P
C1 C -0.0887(13) 0.1981(5) 0.0523(10) 0.028(3) Uani 1 1 d .
C2 C -0.1349(11) 0.1791(5) 0.1414(8) 0.023(3) Uani 1 1 d U
H2 H -0.2347 0.1760 0.1249 0.028 Uiso 1 1 calc R
C3 C -0.0786(11) 0.1228(5) 0.1712(8) 0.017(3) Uani 1 1 d U
H3 H -0.1192 0.0961 0.1208 0.021 Uiso 1 1 calc R
C4 C -0.1170(11) 0.1045(5) 0.2607(9) 0.018(3) Uani 1 1 d .
C5 C 0.0895(12) 0.1879(6) 0.6228(9) 0.024(3) Uani 1 1 d U
C6 C 0.0886(11) 0.2514(5) 0.6162(8) 0.020(3) Uani 1 1 d .
H6 H 0.0218 0.2663 0.6499 0.024 Uiso 1 1 calc R
C7 C 0.2298(11) 0.2715(5) 0.6660(8) 0.023(3) Uani 1 1 d .
H7 H 0.2476 0.2611 0.7336 0.028 Uiso 1 1 calc R
C8 C 0.2365(12) 0.3353(5) 0.6570(9) 0.023(3) Uani 1 1 d U
C9 C 0.2055(12) 0.4743(6) 0.3459(9) 0.024(3) Uani 1 1 d .
C10 C 0.1141(12) 0.4442(5) 0.2581(8) 0.024(3) Uani 1 1 d .
H10 H 0.0396 0.4695 0.2289 0.029 Uiso 1 1 calc R
C11 C 0.1988(12) 0.4315(5) 0.1854(9) 0.028(3) Uani 1 1 d .
H11 H 0.2421 0.4664 0.1711 0.034 Uiso 1 1 calc R
C12 C 0.1008(15) 0.4102(6) 0.0925(10) 0.034(4) Uani 1 1 d .
C13 C 0.3363(13) 0.1491(5) 0.0244(10) 0.027(3) Uani 1 1 d .
C14 C 0.4436(11) 0.1954(5) 0.0561(9) 0.026(3) Uani 1 1 d .
H14 H 0.5194 0.1877 0.0255 0.031 Uiso 1 1 calc R
C15 C 0.3770(12) 0.2539(5) 0.0147(9) 0.026(3) Uani 1 1 d .
H15 H 0.3497 0.2520 -0.0551 0.031 Uiso 1 1 calc R
C16 C 0.4817(12) 0.3018(5) 0.0451(9) 0.026(3) Uani 1 1 d .
C17 C 0.7256(12) 0.3840(6) 0.3926(10) 0.032(4) Uani 1 1 d .
C18 C 0.7393(12) 0.3365(5) 0.4673(9) 0.022(3) Uani 1 1 d .
H18 H 0.8353 0.3324 0.5003 0.027 Uiso 1 1 calc R
C19 C 0.6545(11) 0.3546(5) 0.5396(8) 0.022(3) Uani 1 1 d .
H19 H 0.6842 0.3923 0.5625 0.026 Uiso 1 1 calc R
C20 C 0.6894(13) 0.3152(5) 0.6224(9) 0.027(3) Uani 1 1 d .
C21 C 0.4684(13) 0.1017(5) 0.5908(9) 0.025(3) Uani 1 1 d .
C22 C 0.4722(11) 0.0772(4) 0.4948(8) 0.017(3) Uani 1 1 d .
H22 H 0.5394 0.0467 0.5050 0.020 Uiso 1 1 calc R
C23 C 0.3309(11) 0.0516(5) 0.4500(9) 0.020(3) Uani 1 1 d U
H23 H 0.3110 0.0208 0.4899 0.024 Uiso 1 1 calc R
C24 C 0.3350(12) 0.0295(5) 0.3507(10) 0.026(3) Uani 1 1 d .

loop_
_atom_site_aniso_label
_atom_site_aniso_U_11
_atom_site_aniso_U_22
_atom_site_aniso_U_33
_atom_site_aniso_U_23
_atom_site_aniso_U_13
_atom_site_aniso_U_12
Sb1 0.0178(5) 0.0216(5) 0.0189(5) 0.0028(4) 0.0014(4) 0.0024(4)
Sb2 0.0156(4) 0.0221(5) 0.0215(5) -0.0004(4) 0.0061(4) 0.0009(4)
Sb3 0.0195(5) 0.0215(5) 0.0197(5) -0.0023(4) 0.0046(4) 0.0047(4)
Sb4 0.0180(5) 0.0183(5) 0.0201(5) -0.0034(4) 0.0056(4) 0.0002(4)
Sb5 0.0161(4) 0.0211(5) 0.0201(5) -0.0023(4) 0.0054(4) -0.0017(4)
Sb6 0.0171(5) 0.0221(5) 0.0183(5) -0.0010(4) 0.0015(4) 0.0023(4)
Mn1 0.0260(12) 0.0243(12) 0.0233(11) -0.0008(9) 0.0039(9) 0.0007(9)
Mn2 0.0286(11) 0.0275(12) 0.0190(10) 0.0009(9) 0.0035(8) 0.0027(9)
Mn3 0.0253(11) 0.0377(13) 0.0186(10) 0.0022(10) 0.0018(8) -0.0009(9)
Mn4 0.0281(12) 0.0270(12) 0.0297(12) -0.0083(10) 0.0079(9) -0.0068(9)
Mn5 0.0303(12) 0.0245(12) 0.0363(13) 0.0044(10) 0.0132(10) 0.0006(9)
V1 0.0154(10) 0.0154(10) 0.0151(10) -0.0001(8) 0.0029(8) 0.0011(8)
V2 0.0200(12) 0.0187(12) 0.0192(12) -0.0002(9) 0.0059(9) 0.0002(9)
V3 0.0200(11) 0.0198(11) 0.0138(10) 0.0010(9) 0.0024(8) 0.0013(9)
V4 0.0204(12) 0.0206(12) 0.0149(11) 0.0019(9) 0.0032(9) 0.0008(9)
O1 0.024(5) 0.026(5) 0.033(6) 0.006(4) 0.004(4) -0.001(4)
O2 0.084(8) 0.041(7) 0.016(5) -0.010(5) 0.006(5) -0.016(5)
O3 0.027(5) 0.019(5) 0.034(5) -0.004(4) 0.006(4) -0.009(4)
O4 0.022(5) 0.029(5) 0.026(5) -0.003(4) 0.014(4) -0.011(4)
O5 0.015(5) 0.054(7) 0.032(6) 0.007(5) 0.004(4) -0.006(4)
O6 0.012(4) 0.023(5) 0.015(4) -0.009(4) -0.002(3) -0.003(3)
O7 0.044(6) 0.013(5) 0.033(6) 0.003(4) 0.010(5) 0.004(4)
O8 0.058(7) 0.045(7) 0.022(6) 0.018(5) -0.009(5) -0.012(5)
O9 0.023(5) 0.016(4) 0.018(4) -0.002(4) 0.001(4) -0.004(3)
O10 0.018(5) 0.026(5) 0.013(4) 0.000(4) -0.002(4) 0.001(4)
O11 0.036(5) 0.018(5) 0.016(5) -0.001(4) 0.013(4) -0.004(4)
O12 0.053(6) 0.028(5) 0.048(6) 0.000(5) 0.038(5) 0.008(5)
O13 0.036(5) 0.033(6) 0.016(5) -0.011(4) 0.005(4) 0.005(4)
O14 0.042(6) 0.024(6) 0.047(7) 0.003(5) 0.009(5) -0.001(5)
O15 0.028(5) 0.025(5) 0.019(5) -0.009(4) -0.002(4) 0.001(4)
O16 0.019(5) 0.022(5) 0.020(5) -0.008(4) -0.001(4) 0.005(4)
O17 0.024(5) 0.027(5) 0.019(5) 0.008(4) 0.002(4) 0.005(4)
O18 0.053(7) 0.035(6) 0.027(6) 0.002(5) -0.013(5) 0.024(5)
O19 0.033(5) 0.025(5) 0.023(5) -0.007(4) 0.011(4) -0.007(4)
O20 0.060(7) 0.038(6) 0.023(5) -0.008(5) -0.004(5) -0.028(5)
O21 0.032(5) 0.027(5) 0.019(5) -0.004(4) 0.008(4) -0.009(4)
O22 0.017(5) 0.037(6) 0.025(5) 0.004(4) 0.009(4) 0.001(4)
O23 0.039(6) 0.033(6) 0.018(5) -0.008(4) 0.023(4) -0.014(4)
O24 0.033(5) 0.042(6) 0.033(6) -0.010(5) 0.010(4) -0.012(4)
O25 0.033(6) 0.031(6) 0.022(5) 0.009(4) -0.008(4) -0.004(4)
O26 0.052(7) 0.025(6) 0.041(7) 0.013(5) 0.000(5) -0.005(5)
O27 0.023(4) 0.014(4) 0.017(4) -0.002(4) 0.000(3) -0.007(3)
O28 0.007(4) 0.019(5) 0.025(5) -0.002(4) -0.002(3) -0.003(3)
O29 0.044(6) 0.018(5) 0.014(4) 0.005(4) 0.010(4) 0.002(4)
O30 0.016(5) 0.084(8) 0.023(5) -0.005(5) -0.007(4) -0.003(5)
O31 0.026(5) 0.024(5) 0.025(5) -0.008(4) 0.004(4) 0.006(4)
O32 0.066(7) 0.032(6) 0.017(5) 0.009(4) 0.012(5) 0.000(5)
O33 0.024(5) 0.025(5) 0.012(4) -0.002(4) 0.002(4) -0.003(4)
O34 0.025(5) 0.019(5) 0.024(5) 0.014(4) 0.014(4) 0.012(4)
O35 0.030(5) 0.017(5) 0.015(5) 0.000(4) 0.011(4) 0.002(4)
O36 0.037(6) 0.034(6) 0.048(7) -0.005(5) 0.001(5) 0.006(5)
O37 0.021(5) 0.029(5) 0.009(4) -0.005(4) 0.000(3) -0.001(4)
O38 0.027(5) 0.022(5) 0.017(5) 0.005(4) 0.002(4) 0.010(4)
O39 0.006(4) 0.027(5) 0.016(4) 0.009(4) 0.003(3) 0.004(3)
O40 0.021(5) 0.023(5) 0.016(4) -0.001(4) 0.008(4) 0.004(3)
O41 0.018(4) 0.025(5) 0.004(4) -0.001(3) -0.002(3) -0.002(3)
O42 0.016(4) 0.012(4) 0.016(4) -0.007(3) 0.001(3) 0.000(3)
O43 0.015(4) 0.022(5) 0.009(4) -0.003(4) 0.004(3) 0.000(4)
O44 0.034(5) 0.015(5) 0.009(4) -0.003(3) 0.008(4) 0.000(4)
O45W 0.034(6) 0.023(6) 0.113(10) 0.013(6) 0.009(6) 0.001(4)
O46W 0.079(8) 0.035(6) 0.020(5) -0.005(5) 0.014(5) -0.006(5)
O47W 0.046(6) 0.031(6) 0.042(6) -0.003(5) 0.014(5) -0.015(4)
O48W 0.025(6) 0.088(9) 0.078(9) -0.036(7) -0.017(6) 0.016(6)
O49W 0.052(6) 0.042(6) 0.032(6) -0.017(5) 0.009(5) -0.005(5)
O50W 0.075(8) 0.062(8) 0.024(6) 0.013(5) 0.022(5) -0.006(6)
O51W 0.058(8) 0.105(10) 0.057(8) 0.027(7) 0.014(6) 0.037(7)
O52W 0.028(6) 0.041(7) 0.123(11) -0.037(7) 0.008(6) 0.002(5)
O53W 0.093(9) 0.070(8) 0.053(8) -0.019(7) 0.030(7) -0.040(7)
O54W 0.102(10) 0.074(9) 0.050(8) 0.006(7) -0.029(7) -0.023(7)
O55W 0.026(6) 0.045(6) 0.061(7) 0.011(5) 0.008(5) 0.008(5)
O56W 0.074(8) 0.068(8) 0.032(6) 0.020(6) 0.005(6) -0.002(6)
O57W 0.097(9) 0.020(6) 0.083(9) 0.022(6) -0.009(7) -0.003(6)
O58W 0.053(7) 0.074(8) 0.074(9) 0.010(7) 0.017(6) 0.015(6)
O59W 0.039(6) 0.050(7) 0.079(9) -0.016(6) -0.007(6) 0.011(5)
O60W 0.062(9) 0.113(12) 0.121(13) 0.015(10) 0.020(8) -0.018(8)
O61W 0.104(11) 0.062(9) 0.106(12) 0.021(8) 0.006(9) 0.013(7)
O62W 0.130(12) 0.094(11) 0.094(11) -0.039(9) 0.047(9) -0.045(8)
O63W 0.153(13) 0.027(7) 0.133(13) -0.019(8) -0.017(10) 0.017(7)
O64W 0.108(14) 0.081(13) 0.067(12) -0.031(10) 0.018(10) -0.019(10)
O65W 0.067(14) 0.27(3) 0.088(16) 0.027(17) -0.030(11) -0.061(15)
O66W 0.18(3) 0.061(17) 0.028(13) 0.003(12) 0.058(15) 0.044(16)
C1 0.033(8) 0.013(7) 0.034(8) 0.009(6) -0.003(7) -0.006(6)
C2 0.010(5) 0.031(6) 0.024(6) -0.002(5) -0.005(5) -0.006(5)
C3 0.013(5) 0.021(6) 0.014(5) 0.002(5) -0.006(4) -0.009(4)
C4 0.012(6) 0.013(6) 0.027(7) -0.003(5) 0.002(5) -0.006(5)
C5 0.022(6) 0.029(6) 0.023(6) 0.010(6) 0.005(5) -0.002(5)
C6 0.020(7) 0.019(7) 0.021(7) 0.001(5) 0.006(5) -0.008(5)
C7 0.023(7) 0.037(8) 0.008(6) -0.005(6) 0.002(5) 0.011(6)
C8 0.027(6) 0.016(6) 0.018(6) -0.008(5) -0.009(5) 0.001(5)
C9 0.025(8) 0.027(8) 0.027(8) -0.004(6) 0.019(6) 0.002(6)
C10 0.033(8) 0.018(7) 0.016(7) 0.002(6) -0.009(6) 0.008(6)
C11 0.032(8) 0.022(8) 0.024(8) -0.001(6) -0.007(6) -0.009(6)
C12 0.055(10) 0.024(8) 0.030(9) -0.006(7) 0.021(7) -0.005(7)
C13 0.039(9) 0.007(7) 0.037(9) 0.010(6) 0.011(7) 0.004(6)
C14 0.022(7) 0.034(8) 0.027(7) -0.013(7) 0.014(6) 0.003(6)
C15 0.023(7) 0.027(8) 0.031(8) -0.020(6) 0.012(6) -0.005(6)
C16 0.029(8) 0.028(8) 0.024(7) 0.019(6) 0.013(6) 0.006(6)
C17 0.010(7) 0.051(10) 0.035(9) -0.018(7) 0.004(6) 0.001(6)
C18 0.017(7) 0.026(7) 0.025(7) 0.007(6) 0.007(5) -0.003(5)
C19 0.029(7) 0.016(7) 0.022(7) -0.006(6) 0.010(6) -0.002(6)
C20 0.027(8) 0.032(8) 0.026(8) -0.001(6) 0.016(6) -0.001(6)
C21 0.035(8) 0.027(8) 0.013(7) 0.008(6) 0.007(6) -0.004(6)
C22 0.027(7) 0.006(6) 0.015(6) -0.004(5) -0.003(5) -0.001(5)
C23 0.009(5) 0.019(6) 0.028(6) 0.005(5) -0.002(5) -0.005(4)
C24 0.016(7) 0.022(8) 0.042(9) -0.010(7) 0.010(6) -0.004(6)

loop_
_atom_type_symbol
_atom_type_description
_atom_type_scat_dispersion_real
_atom_type_scat_dispersion_imag
_atom_type_scat_source
C C 0.0033 0.0016 'International Tables Vol C Tables 4.2.6.8 and 6.1.1.4'
O O 0.0106 0.0060 'International Tables Vol C Tables 4.2.6.8 and 6.1.1.4'
V V 0.3005 0.5294 'International Tables Vol C Tables 4.2.6.8 and 6.1.1.4'
Sb Sb -0.5866 1.5461 'International Tables Vol C Tables 4.2.6.8 and 6.1.1.4'
Mn Mn 0.3368 0.7283 'International Tables Vol C Tables 4.2.6.8 and 6.1.1.4'
H H 0.0000 0.0000 'International Tables Vol C Tables 4.2.6.8 and 6.1.1.4'

loop_
_geom_angle_atom_site_label_1
_geom_angle_atom_site_label_2
_geom_angle_atom_site_label_3
_geom_angle
O39 Sb1 O3 96.4(3)
O39 Sb1 O37 87.8(3)
O3 Sb1 O37 79.3(3)
O39 Sb1 O1 82.8(3)
O3 Sb1 O1 73.3(3)
O37 Sb1 O1 149.7(3)
O40 Sb2 O9 97.2(3)
O40 Sb2 O37 87.5(3)
O9 Sb2 O37 78.4(3)
O40 Sb2 O7 84.9(3)
O9 Sb2 O7 73.9(3)
O37 Sb2 O7 150.0(3)
O41 Sb3 O15 98.2(3)
O41 Sb3 O37 89.1(3)
O15 Sb3 O37 77.8(3)
O41 Sb3 O13 81.0(3)
O15 Sb3 O13 73.0(3)
O37 Sb3 O13 147.3(3)
O42 Sb4 O21 95.2(3)
O42 Sb4 O38 86.7(3)
O21 Sb4 O38 78.4(3)
O42 Sb4 O19 82.0(3)
O21 Sb4 O19 72.2(3)
O38 Sb4 O19 147.3(3)
O43 Sb5 O27 96.9(3)
O43 Sb5 O38 89.7(3)
O27 Sb5 O38 77.0(3)
O43 Sb5 O25 81.5(3)
O27 Sb5 O25 72.7(3)
O38 Sb5 O25 147.0(3)
O44 Sb6 O33 95.1(3)
O44 Sb6 O38 86.2(3)
O33 Sb6 O38 79.1(3)
O44 Sb6 O31 83.8(3)
O33 Sb6 O31 73.3(3)
O38 Sb6 O31 149.7(3)
O28 Mn1 O16 169.6(3)
O28 Mn1 O45W 105.2(3)
O16 Mn1 O45W 85.2(3)
O28 Mn1 O43 98.6(3)
O16 Mn1 O43 73.4(3)
O45W Mn1 O43 133.5(3)
O28 Mn1 O13 93.2(3)
O16 Mn1 O13 88.9(3)
O45W Mn1 O13 79.2(3)
O43 Mn1 O13 139.1(3)
O28 Mn1 O41 73.7(3)
O16 Mn1 O41 97.3(3)
O45W Mn1 O41 152.0(3)
O43 Mn1 O41 73.1(2)
O13 Mn1 O41 73.0(3)
O28 Mn1 O25 88.7(3)
O16 Mn1 O25 94.9(3)
O45W Mn1 O25 69.4(3)
O43 Mn1 O25 71.9(3)
O13 Mn1 O25 147.8(3)
O41 Mn1 O25 137.6(3)
O47W Mn2 O10 101.2(3)
O47W Mn2 O48W 95.3(4)
O10 Mn2 O48W 162.2(4)
O47W Mn2 O46W 98.1(3)
O10 Mn2 O46W 92.1(3)
O48W Mn2 O46W 92.1(4)
O47W Mn2 O31 88.5(3)
O10 Mn2 O31 86.3(3)
O48W Mn2 O31 87.5(3)
O46W Mn2 O31 173.3(3)
O47W Mn2 O29 174.0(3)
O10 Mn2 O29 73.1(3)
O48W Mn2 O29 90.1(4)
O46W Mn2 O29 84.4(3)
O31 Mn2 O29 89.0(3)
O49W Mn3 O22 97.8(3)
O49W Mn3 O50W 99.0(4)
O22 Mn3 O50W 89.2(3)
O49W Mn3 O51W 88.3(4)
O22 Mn3 O51W 173.5(4)
O50W Mn3 O51W 92.1(4)
O49W Mn3 O17 170.1(3)
O22 Mn3 O17 72.8(3)
O50W Mn3 O17 84.1(3)
O51W Mn3 O17 101.0(4)
O49W Mn3 O1 91.2(3)
O22 Mn3 O1 87.2(3)
O50W Mn3 O1 169.5(3)
O51W Mn3 O1 90.4(4)
O17 Mn3 O1 85.4(3)
O6 Mn4 O54W 100.3(4)
O6 Mn4 O53W 96.6(4)
O54W Mn4 O53W 84.6(4)
O6 Mn4 O52W 162.7(3)
O54W Mn4 O52W 95.6(5)
O53W Mn4 O52W 91.6(4)
O6 Mn4 O19 87.6(3)
O54W Mn4 O19 95.0(4)
O53W Mn4 O19 175.8(4)
O52W Mn4 O19 84.3(3)
O6 Mn4 O35 71.5(3)
O54W Mn4 O35 170.0(4)
O53W Mn4 O35 90.5(3)
O52W Mn4 O35 93.3(4)
O19 Mn4 O35 90.6(3)
O57W Mn5 O34 90.0(4)
O57W Mn5 O56W 83.2(4)
O34 Mn5 O56W 104.4(3)
O57W Mn5 O7 176.9(4)
O34 Mn5 O7 87.8(3)
O56W Mn5 O7 95.2(4)
O57W Mn5 O55W 93.5(4)
O34 Mn5 O55W 158.1(3)
O56W Mn5 O55W 97.5(4)
O7 Mn5 O55W 89.4(3)
O57W Mn5 O4 90.1(3)
O34 Mn5 O4 72.6(3)
O56W Mn5 O4 172.7(4)
O7 Mn5 O4 91.4(3)
O55W Mn5 O4 85.8(3)
O42 V1 O44 94.3(3)
O42 V1 O39 96.7(3)
O44 V1 O39 165.5(3)
O42 V1 O40 79.2(3)
O44 V1 O40 98.7(3)
O39 V1 O40 92.6(3)
O42 V1 O41 173.3(3)
O44 V1 O41 80.5(3)
O39 V1 O41 89.2(3)
O40 V1 O41 97.4(3)
O42 V1 O43 98.3(3)
O44 V1 O43 89.4(3)
O39 V1 O43 79.7(3)
O40 V1 O43 171.6(3)
O41 V1 O43 85.9(3)
O42 V1 V2 40.1(2)
O44 V1 V2 98.2(2)
O39 V1 V2 96.4(2)
O40 V1 V2 39.0(2)
O41 V1 V2 136.1(2)
O43 V1 V2 138.0(2)
O42 V1 V3 132.6(2)
O44 V1 V3 38.9(2)
O39 V1 V3 130.7(2)
O40 V1 V3 97.4(2)
O41 V1 V3 41.75(19)
O43 V1 V3 90.2(2)
V2 V1 V3 120.95(9)
O42 V1 V4 95.4(2)
O44 V1 V4 130.7(2)
O39 V1 V4 38.7(2)
O40 V1 V4 130.6(2)
O41 V1 V4 91.2(2)
O43 V1 V4 41.34(19)
V2 V1 V4 119.47(9)
V3 V1 V4 119.57(8)
O40 V2 O34 93.3(3)
O40 V2 O6 114.3(3)
O34 V2 O6 144.0(3)
O40 V2 O42 80.5(3)
O34 V2 O42 113.1(3)
O6 V2 O42 94.8(3)
O40 V2 O35 163.0(3)
O34 V2 O35 78.7(3)
O6 V2 O35 79.6(3)
O42 V2 O35 88.9(3)
O40 V2 O4 88.6(3)
O34 V2 O4 80.7(3)
O6 V2 O4 77.5(3)
O42 V2 O4 162.7(3)
O35 V2 O4 104.7(3)
O40 V2 V1 40.5(2)
O34 V2 V1 106.9(2)
O6 V2 V1 109.1(2)
O42 V2 V1 40.0(2)
O35 V2 V1 127.5(2)
O4 V2 V1 127.9(2)
O28 V3 O44 102.2(3)
O28 V3 O10 155.3(3)
O44 V3 O10 93.7(3)
O28 V3 O41 85.3(3)
O44 V3 O41 81.7(3)
O10 V3 O41 116.0(3)
O28 V3 O11 89.8(3)
O44 V3 O11 163.8(3)
O10 V3 O11 78.9(3)
O41 V3 O11 88.6(3)
O28 V3 O29 79.6(3)
O44 V3 O29 89.9(3)
O10 V3 O29 81.7(3)
O41 V3 O29 160.7(3)
O11 V3 O29 103.0(3)
O28 V3 V1 98.4(2)
O44 V3 V1 39.6(2)
O10 V3 V1 105.9(2)
O41 V3 V1 42.3(2)
O11 V3 V1 128.5(2)
O29 V3 V1 128.4(2)
O22 V4 O39 95.5(3)
O22 V4 O16 154.0(3)
O39 V4 O16 101.2(3)
O22 V4 O43 117.8(3)
O39 V4 O43 81.9(3)
O16 V4 O43 84.4(3)
O22 V4 O17 81.5(3)
O39 V4 O17 88.7(3)
O16 V4 O17 79.2(3)
O43 V4 O17 159.1(3)
O22 V4 O23 79.5(3)
O39 V4 O23 164.5(3)
O16 V4 O23 88.8(3)
O43 V4 O23 87.4(3)
O17 V4 O23 104.9(3)
O22 V4 V1 107.1(2)
O39 V4 V1 39.5(2)
O16 V4 V1 98.4(3)
O43 V4 V1 42.8(2)
O17 V4 V1 127.3(2)
O23 V4 V1 127.8(2)
C1 O1 Mn3 130.7(9)
C1 O1 Sb1 115.4(9)
Mn3 O1 Sb1 113.7(3)
C2 O3 Sb1 121.2(7)
C4 O4 V2 114.6(8)
C4 O4 Mn5 147.1(8)
V2 O4 Mn5 97.7(3)
C3 O6 V2 115.5(6)
C3 O6 Mn4 124.1(6)
V2 O6 Mn4 107.4(3)
C5 O7 Mn5 137.8(8)
C5 O7 Sb2 113.0(7)
Mn5 O7 Sb2 109.2(4)
C6 O9 Sb2 121.6(6)
C7 O10 V3 117.0(7)
C7 O10 Mn2 119.0(7)
V3 O10 Mn2 105.2(3)
C8 O11 V3 114.6(8)
C9 O13 Mn1 106.4(7)
C9 O13 Sb3 112.4(8)
Mn1 O13 Sb3 94.2(3)
C10 O15 Sb3 122.0(6)
C11 O16 V4 120.8(7)
C11 O16 Mn1 126.9(7)
V4 O16 Mn1 105.6(3)
C12 O17 V4 116.2(8)
C12 O17 Mn3 144.0(8)
V4 O17 Mn3 98.7(3)
C13 O19 Mn4 135.1(8)
C13 O19 Sb4 115.4(8)
Mn4 O19 Sb4 108.6(3)
C14 O21 Sb4 121.0(7)
C15 O22 V4 116.8(7)
C15 O22 Mn3 119.0(7)
V4 O22 Mn3 105.9(4)
C16 O23 V4 114.1(8)
C17 O25 Sb5 110.5(8)
C17 O25 Mn1 101.3(8)
Sb5 O25 Mn1 92.7(3)
C18 O27 Sb5 125.1(7)
C19 O28 V3 115.8(7)
C19 O28 Mn1 129.3(6)
V3 O28 Mn1 106.7(3)
C20 O29 V3 117.0(8)
C20 O29 Mn2 143.4(8)
V3 O29 Mn2 98.7(3)
C21 O31 Mn2 131.0(8)
C21 O31 Sb6 116.5(7)
Mn2 O31 Sb6 112.0(3)
C22 O33 Sb6 121.6(6)
C23 O34 V2 117.6(7)
C23 O34 Mn5 118.3(6)
V2 O34 Mn5 107.4(3)
C24 O35 V2 115.4(7)
C24 O35 Mn4 144.9(8)
V2 O35 Mn4 99.4(3)
Sb2 O37 Sb3 118.2(3)
Sb2 O37 Sb1 117.6(4)
Sb3 O37 Sb1 115.7(4)
Sb6 O38 Sb4 118.2(4)
Sb6 O38 Sb5 117.6(4)
Sb4 O38 Sb5 117.8(3)
V4 O39 Sb1 123.2(4)
V4 O39 V1 101.8(3)
Sb1 O39 V1 132.0(4)
V2 O40 Sb2 124.1(4)
V2 O40 V1 100.5(3)
Sb2 O40 V1 132.8(4)
Sb3 O41 V3 121.3(4)
Sb3 O41 V1 131.6(4)
V3 O41 V1 95.9(3)
Sb3 O41 Mn1 107.0(3)
V3 O41 Mn1 93.2(3)
V1 O41 Mn1 99.8(3)
V1 O42 Sb4 133.2(4)
V1 O42 V2 99.9(3)
Sb4 O42 V2 122.7(4)
Sb5 O43 V4 121.2(4)
Sb5 O43 V1 127.9(4)
V4 O43 V1 95.9(3)
Sb5 O43 Mn1 109.1(3)
V4 O43 Mn1 95.7(3)
V1 O43 Mn1 101.2(3)
V3 O44 Sb6 123.6(4)
V3 O44 V1 101.5(3)
Sb6 O44 V1 132.2(4)
O2 C1 O1 124.1(13)
O2 C1 C2 120.3(11)
O1 C1 C2 115.6(12)
O3 C2 C3 110.3(9)
O3 C2 C1 112.7(10)
C3 C2 C1 110.0(10)
O6 C3 C2 113.5(9)
O6 C3 C4 109.0(9)
C2 C3 C4 111.0(10)
O5 C4 O4 123.1(12)
O5 C4 C3 120.3(11)
O4 C4 C3 116.5(10)
O8 C5 O7 125.3(13)
O8 C5 C6 118.6(12)
O7 C5 C6 115.8(11)
O9 C6 C5 113.1(10)
O9 C6 C7 109.7(9)
C5 C6 C7 107.0(10)
O10 C7 C6 113.1(9)
O10 C7 C8 106.3(10)
C6 C7 C8 109.1(9)
O11 C8 O12 125.2(11)
O11 C8 C7 118.5(11)
O12 C8 C7 116.3(12)
O14 C9 O13 128.0(13)
O14 C9 C10 120.8(12)
O13 C9 C10 111.1(11)
O15 C10 C11 108.9(9)
O15 C10 C9 112.8(9)
C11 C10 C9 109.3(10)
O16 C11 C10 112.8(10)
O16 C11 C12 109.7(10)
C10 C11 C12 108.1(10)
O18 C12 O17 122.4(12)
O18 C12 C11 124.0(12)
O17 C12 C11 113.5(12)
O20 C13 O19 127.4(13)
O20 C13 C14 122.4(12)
O19 C13 C14 110.2(11)
O21 C14 C13 117.1(11)
O21 C14 C15 109.7(9)
C13 C14 C15 107.8(9)
O22 C15 C16 108.3(9)
O22 C15 C14 109.5(10)
C16 C15 C14 109.6(9)
O23 C16 O24 124.9(12)
O23 C16 C15 116.9(10)
O24 C16 C15 118.2(12)
O26 C17 O25 122.7(13)
O26 C17 C18 120.8(11)
O25 C17 C18 116.5(11)
O27 C18 C17 109.6(10)
O27 C18 C19 112.0(9)
C17 C18 C19 106.7(10)
O28 C19 C20 113.8(10)
O28 C19 C18 111.8(9)
C20 C19 C18 107.2(10)
O30 C20 O29 122.3(12)
O30 C20 C19 125.3(11)
O29 C20 C19 112.3(11)
O32 C21 O31 125.1(13)
O32 C21 C22 121.5(12)
O31 C21 C22 113.4(10)
O33 C22 C21 113.2(9)
O33 C22 C23 110.7(9)
C21 C22 C23 108.9(10)
O34 C23 C24 108.9(9)
O34 C23 C22 110.0(9)
C24 C23 C22 108.0(9)
O36 C24 O35 123.4(12)
O36 C24 C23 121.2(12)
O35 C24 C23 115.3(10)

loop_
_geom_bond_atom_site_label_1
_geom_bond_atom_site_label_2
_geom_bond_distance
Sb1 O39 1.984(7)
Sb1 O3 2.030(8)
Sb1 O37 2.103(7)
Sb1 O1 2.328(9)
Sb2 O40 1.964(7)
Sb2 O9 2.008(7)
Sb2 O37 2.071(8)
Sb2 O7 2.364(8)
Sb3 O41 1.960(7)
Sb3 O15 2.019(8)
Sb3 O37 2.103(7)
Sb3 O13 2.413(9)
Sb4 O42 1.969(7)
Sb4 O21 1.990(8)
Sb4 O38 2.065(8)
Sb4 O19 2.408(8)
Sb5 O43 1.991(7)
Sb5 O27 2.021(7)
Sb5 O38 2.102(8)
Sb5 O25 2.372(8)
Sb6 O44 1.982(7)
Sb6 O33 2.012(7)
Sb6 O38 2.059(8)
Sb6 O31 2.329(8)
Mn1 O28 2.090(7)
Mn1 O16 2.126(8)
Mn1 O45W 2.191(9)
Mn1 O43 2.349(8)
Mn1 O13 2.399(8)
Mn1 O41 2.412(7)
Mn1 O25 2.521(9)
Mn2 O47W 2.168(9)
Mn2 O10 2.174(7)
Mn2 O48W 2.187(8)
Mn2 O46W 2.190(9)
Mn2 O31 2.243(8)
Mn2 O29 2.260(8)
Mn3 O49W 2.152(9)
Mn3 O22 2.163(8)
Mn3 O50W 2.189(9)
Mn3 O51W 2.199(9)
Mn3 O17 2.254(8)
Mn3 O1 2.266(8)
Mn4 O6 2.152(8)
Mn4 O54W 2.160(10)
Mn4 O53W 2.167(10)
Mn4 O52W 2.193(9)
Mn4 O19 2.226(8)
Mn4 O35 2.285(8)
Mn5 O57W 2.141(10)
Mn5 O34 2.150(8)
Mn5 O56W 2.169(9)
Mn5 O7 2.183(8)
Mn5 O55W 2.189(9)
Mn5 O4 2.300(8)
V1 O42 1.969(7)
V1 O44 1.986(7)
V1 O39 1.990(7)
V1 O40 1.995(8)
V1 O41 2.068(8)
V1 O43 2.091(8)
V1 V2 3.019(3)
V1 V3 3.055(3)
V1 V4 3.061(3)
V2 O40 1.933(7)
V2 O34 1.965(8)
V2 O6 1.975(7)
V2 O42 1.976(7)
V2 O35 2.076(8)
V2 O4 2.103(8)
V3 O28 1.958(8)
V3 O44 1.958(7)
V3 O10 1.964(8)
V3 O41 2.045(7)
V3 O11 2.049(8)
V3 O29 2.073(8)
V4 O22 1.945(8)
V4 O39 1.956(7)
V4 O16 1.959(7)
V4 O43 2.033(7)
V4 O17 2.068(7)
V4 O23 2.077(8)
O1 C1 1.248(12)
O2 C1 1.244(14)
O3 C2 1.393(13)
O4 C4 1.277(13)
O5 C4 1.235(12)
O6 C3 1.410(11)
O7 C5 1.299(14)
O8 C5 1.209(13)
O9 C6 1.416(12)
O10 C7 1.420(13)
O11 C8 1.265(14)
O12 C8 1.276(14)
O13 C9 1.300(14)
O14 C9 1.174(13)
O15 C10 1.462(13)
O16 C11 1.384(13)
O17 C12 1.354(14)
O18 C12 1.219(15)
O19 C13 1.266(14)
O20 C13 1.168(14)
O21 C14 1.398(13)
O22 C15 1.406(13)
O23 C16 1.264(14)
O24 C16 1.268(13)
O25 C17 1.282(13)
O26 C17 1.273(15)
O27 C18 1.377(13)
O28 C19 1.414(12)
O29 C20 1.318(13)
O30 C20 1.240(13)
O31 C21 1.307(14)
O32 C21 1.167(13)
O33 C22 1.439(13)
O34 C23 1.410(12)
O35 C24 1.313(14)
O36 C24 1.250(13)
C1 C2 1.528(17)
C2 C3 1.481(14)
C3 C4 1.491(15)
C5 C6 1.515(15)
C6 C7 1.517(14)
C7 C8 1.528(15)
C9 C10 1.560(16)
C10 C11 1.521(17)
C11 C12 1.557(16)
C13 C14 1.539(16)
C14 C15 1.603(15)
C15 C16 1.547(16)
C17 C18 1.545(17)
C18 C19 1.548(15)
C19 C20 1.495(16)
C21 C22 1.508(16)
C22 C23 1.546(14)
C23 C24 1.532(16)
